data_2236337
loop_
_publ_author_name
'Yu, Fan'

_publ_section_title
;
 (Acetato-\k<i>O</i>){bis[(2,4-dimethyl-1<i>H</i>-pyrazol-1-yl)methyl][(pyridin-2-yl)methyl]amine}cobalt(II)
 hexafluoridophosphate
;
_journal_coeditor_code HY2569
_journal_issue 10
_journal_name_full 'Acta Crystallographica Section E'
_journal_page_first m1249
_journal_paper_doi 10.1107/S1600536812035222
_journal_volume 68
_journal_year 2012
_chemical_formula_iupac '[Co (C2 H3 O2) (C18 H24 N6)] P F6'
_chemical_formula_moiety 'C20 H27 Co N6 O2 +, F6 P -'
_chemical_formula_sum 'C20 H27 Co F6 N6 O2 P'
_chemical_formula_weight 587.38
_chemical_name_systematic
;
(Acetato-\k<i>O</i>){bis[(2,4-dimethyl-1<i>H</i>-
pyrazol-1-yl)methyl][(pyridin-2-yl)methyl]amine}cobalt(II)
hexafluoridophosphate
;
_space_group_IT_number 14
_symmetry_cell_setting monoclinic
_symmetry_space_group_name_Hall '-P 2yn'
_symmetry_space_group_name_H-M 'P 1 21/n 1'
_atom_sites_solution_hydrogens geom
_atom_sites_solution_primary direct
_atom_sites_solution_secondary difmap
_audit_creation_method SHELXL-97
_cell_angle_alpha 90.00
_cell_angle_beta 115.759(6)
_cell_angle_gamma 90.00
_cell_formula_units_Z 4
_cell_length_a 13.7489(6)
_cell_length_b 13.0185(5)
_cell_length_c 15.4765(7)
_cell_measurement_reflns_used 4897
_cell_measurement_temperature 293(2)
_cell_measurement_theta_max 26.00
_cell_measurement_theta_min 2.14
_cell_volume 2494.9(2)
_computing_cell_refinement 'CrysAlis RED (Oxford Diffraction, 2006)'
_computing_data_collection 'CrysAlis CCD (Oxford Diffraction, 2006)'
_computing_data_reduction 'CrysAlis RED (Oxford Diffraction, 2006)'
_computing_molecular_graphics 'XP in SHELXTL (Sheldrick, 2008)'
_computing_publication_material 'SHELXTL (Sheldrick, 2008)'
_computing_structure_refinement 'SHELXL97 (Sheldrick, 2008)'
_computing_structure_solution 'SHELXS97 (Sheldrick, 2008)'
_diffrn_ambient_temperature 293(2)
_diffrn_detector_area_resol_mean 0
_diffrn_measured_fraction_theta_full 0.999
_diffrn_measured_fraction_theta_max 0.999
_diffrn_measurement_device_type 'Oxford Diffraction Gemini S Ultra'
_diffrn_measurement_method '\w scans'
_diffrn_radiation_monochromator graphite
_diffrn_radiation_source 'fine-focus sealed tube'
_diffrn_radiation_type MoK\a
_diffrn_radiation_wavelength 0.71073
_diffrn_reflns_av_R_equivalents 0.0560
_diffrn_reflns_av_sigmaI/netI 0.0724
_diffrn_reflns_limit_h_max 16
_diffrn_reflns_limit_h_min -16
_diffrn_reflns_limit_k_max 15
_diffrn_reflns_limit_k_min -16
_diffrn_reflns_limit_l_max 19
_diffrn_reflns_limit_l_min -18
_diffrn_reflns_number 19458
_diffrn_reflns_theta_full 26.00
_diffrn_reflns_theta_max 26.00
_diffrn_reflns_theta_min 2.14
_diffrn_standards_decay_% 0
_diffrn_standards_interval_count 0
_diffrn_standards_interval_time 0
_diffrn_standards_number 0
_exptl_absorpt_coefficient_mu 0.827
_exptl_absorpt_correction_T_max 0.8520
_exptl_absorpt_correction_T_min 0.8199
_exptl_absorpt_correction_type multi-scan
_exptl_absorpt_process_details '(CrysAlis RED; Oxford Diffraction, 2006)'
_exptl_crystal_colour green
_exptl_crystal_density_diffrn 1.564
_exptl_crystal_density_meas 1.564
_exptl_crystal_density_method 'not measured'
_exptl_crystal_description block
_exptl_crystal_F_000 1204
_exptl_crystal_size_max 0.25
_exptl_crystal_size_mid 0.20
_exptl_crystal_size_min 0.20
_refine_diff_density_max 0.762
_refine_diff_density_min -0.391
_refine_ls_extinction_method none
_refine_ls_goodness_of_fit_ref 0.971
_refine_ls_hydrogen_treatment constr
_refine_ls_matrix_type full
_refine_ls_number_parameters 325
_refine_ls_number_reflns 4890
_refine_ls_number_restraints 0
_refine_ls_restrained_S_all 0.971
_refine_ls_R_factor_all 0.0882
_refine_ls_R_factor_gt 0.0508
_refine_ls_shift/su_max 0.001
_refine_ls_shift/su_mean 0.000
_refine_ls_structure_factor_coef Fsqd
_refine_ls_weighting_details 'calc w=1/[\s^2^(Fo^2^)+(0.0690P)^2^] where P=(Fo^2^+2Fc^2^)/3'
_refine_ls_weighting_scheme calc
_refine_ls_wR_factor_gt 0.1198
_refine_ls_wR_factor_ref 0.1292
_reflns_number_gt 3136
_reflns_number_total 4890
_reflns_threshold_expression I>2sigma(I)
_cod_data_source_file hy2569.cif
_cod_data_source_block I
_cod_original_sg_symbol_H-M 'P 21/n'
_cod_database_code 2236337
_cod_database_fobs_code 2236337

loop_
_symmetry_equiv_pos_as_xyz
'x, y, z'
'-x+1/2, y+1/2, -z+1/2'
'-x, -y, -z'
'x-1/2, -y-1/2, z-1/2'

loop_
_atom_site_type_symbol
_atom_site_label
_atom_site_fract_x
_atom_site_fract_y
_atom_site_fract_z
_atom_site_U_iso_or_equiv
_atom_site_adp_type
_atom_site_calc_flag
_atom_site_refinement_flags
_atom_site_occupancy
_atom_site_symmetry_multiplicity
Co Co1 0.21796(4) 0.72452(4) 0.09330(3) 0.02612(16) Uani d . 1 1
O O1 0.1832(2) 0.7956(2) 0.19132(18) 0.0382(7) Uani d . 1 1
O O2 0.1668(2) 0.6300(2) 0.20698(19) 0.0392(7) Uani d . 1 1
N N2 0.2747(2) 0.6622(2) -0.0162(2) 0.0273(7) Uani d . 1 1
N N3 0.2597(2) 0.8535(2) 0.0399(2) 0.0287(7) Uani d . 1 1
N N1 0.3582(2) 0.6391(2) 0.1721(2) 0.0311(8) Uani d . 1 1
N N4 0.3193(2) 0.8376(3) -0.0096(2) 0.0320(8) Uani d . 1 1
C C8 0.1624(3) 0.7190(4) 0.2326(3) 0.0350(9) Uani d . 1 1
N N6 0.0781(2) 0.6710(2) -0.0169(2) 0.0290(7) Uani d . 1 1
N N5 0.0880(2) 0.6312(2) -0.0950(2) 0.0276(7) Uani d . 1 1
C C11 -0.0037(3) 0.5858(3) -0.1566(2) 0.0286(9) Uani d . 1 1
C C12 -0.0753(3) 0.5944(3) -0.1181(3) 0.0358(10) Uani d . 1 1
H H12A -0.1457 0.5697 -0.1443 0.043 Uiso calc R 1 1
C C14 0.3562(3) 0.7344(3) -0.0146(3) 0.0367(10) Uani d . 1 1
H H14A 0.4243 0.7212 0.0406 0.044 Uiso calc R 1 1
H H14B 0.3671 0.7266 -0.0721 0.044 Uiso calc R 1 1
C C16 0.3396(3) 0.9270(3) -0.0439(3) 0.0385(11) Uani d . 1 1
C C17 -0.0226(3) 0.6476(3) -0.0316(3) 0.0309(9) Uani d . 1 1
C C18 0.5017(4) 0.5877(4) 0.3187(3) 0.0523(12) Uani d . 1 1
H H18A 0.5413 0.5969 0.3845 0.063 Uiso calc R 1 1
C C19 0.3871(3) 0.5661(3) 0.1266(3) 0.0304(9) Uani d . 1 1
C C20 0.3210(3) 0.5617(3) 0.0205(3) 0.0380(10) Uani d . 1 1
H H20A 0.3659 0.5399 -0.0100 0.046 Uiso calc R 1 1
H H20B 0.2635 0.5117 0.0054 0.046 Uiso calc R 1 1
C C22 0.2900(3) 1.0021(3) -0.0151(3) 0.0375(10) Uani d . 1 1
H H22A 0.2892 1.0721 -0.0275 0.045 Uiso calc R 1 1
C C23 0.4712(3) 0.5003(3) 0.1747(3) 0.0386(10) Uani d . 1 1
H H23A 0.4893 0.4490 0.1424 0.046 Uiso calc R 1 1
C C24 0.1742(3) 1.0008(3) 0.0794(3) 0.0415(10) Uani d . 1 1
H H24A 0.1512 0.9482 0.1100 0.062 Uiso calc R 1 1
H H24B 0.1120 1.0331 0.0302 0.062 Uiso calc R 1 1
H H24C 0.2160 1.0511 0.1262 0.062 Uiso calc R 1 1
C C25 0.1813(3) 0.6592(3) -0.1093(2) 0.0304(9) Uani d . 1 1
H H25A 0.1704 0.7259 -0.1400 0.036 Uiso calc R 1 1
H H25B 0.1929 0.6092 -0.1504 0.036 Uiso calc R 1 1
C C27 0.4164(3) 0.6493(3) 0.2672(3) 0.0422(11) Uani d . 1 1
H H27A 0.3976 0.7006 0.2990 0.051 Uiso calc R 1 1
C C29 -0.0650(3) 0.6777(4) 0.0380(3) 0.0454(11) Uani d . 1 1
H H29A -0.0098 0.7133 0.0909 0.068 Uiso calc R 1 1
H H29B -0.0864 0.6174 0.0610 0.068 Uiso calc R 1 1
H H29C -0.1263 0.7220 0.0070 0.068 Uiso calc R 1 1
C C30 0.2412(3) 0.9542(3) 0.0360(2) 0.0326(9) Uani d . 1 1
C C31 0.1285(4) 0.7417(4) 0.3103(3) 0.0557(13) Uani d . 1 1
H H31A 0.1158 0.6784 0.3356 0.083 Uiso calc R 1 1
H H31B 0.0633 0.7817 0.2845 0.083 Uiso calc R 1 1
H H31C 0.1845 0.7796 0.3606 0.083 Uiso calc R 1 1
C C32 -0.0137(3) 0.5399(3) -0.2481(3) 0.0400(10) Uani d . 1 1
H H32A 0.0538 0.5466 -0.2522 0.060 Uiso calc R 1 1
H H32B -0.0692 0.5749 -0.3012 0.060 Uiso calc R 1 1
H H32C -0.0320 0.4685 -0.2501 0.060 Uiso calc R 1 1
C C33 0.5278(4) 0.5124(4) 0.2721(3) 0.0517(12) Uani d . 1 1
H H33A 0.5849 0.4684 0.3066 0.062 Uiso calc R 1 1
C C34 0.4055(4) 0.9310(4) -0.0981(3) 0.0571(14) Uani d . 1 1
H H34A 0.4268 0.8626 -0.1058 0.086 Uiso calc R 1 1
H H34B 0.4687 0.9720 -0.0637 0.086 Uiso calc R 1 1
H H34C 0.3638 0.9608 -0.1601 0.086 Uiso calc R 1 1
P P1 0.69225(8) 0.70775(8) 0.13886(8) 0.0368(3) Uani d . 1 1
F F1 0.7752(2) 0.6167(2) 0.15406(17) 0.0589(7) Uani d . 1 1
F F2 0.6097(2) 0.7997(2) 0.1226(2) 0.0752(9) Uani d . 1 1
F F3 0.5946(2) 0.6330(2) 0.0763(2) 0.0796(10) Uani d . 1 1
F F4 0.6815(3) 0.6735(3) 0.2316(2) 0.0923(11) Uani d . 1 1
F F5 0.7866(3) 0.7796(3) 0.2033(3) 0.1060(13) Uani d . 1 1
F F6 0.7016(3) 0.7399(3) 0.0464(3) 0.1068(13) Uani d . 1 1

loop_
_atom_site_aniso_label
_atom_site_aniso_U_11
_atom_site_aniso_U_22
_atom_site_aniso_U_33
_atom_site_aniso_U_12
_atom_site_aniso_U_13
_atom_site_aniso_U_23
Co1 0.0261(3) 0.0290(3) 0.0229(3) -0.0040(2) 0.0103(2) -0.0024(2)
O1 0.0510(17) 0.0346(17) 0.0341(15) 0.0009(14) 0.0231(14) 0.0000(12)
O2 0.0412(16) 0.0356(18) 0.0438(16) -0.0021(13) 0.0211(14) -0.0069(13)
N2 0.0231(16) 0.0316(19) 0.0258(16) -0.0044(14) 0.0093(13) -0.0033(13)
N3 0.0262(17) 0.033(2) 0.0258(16) -0.0050(14) 0.0100(14) -0.0013(14)
N1 0.0248(16) 0.035(2) 0.0309(18) -0.0048(15) 0.0095(14) 0.0015(15)
N4 0.0297(17) 0.039(2) 0.0273(17) -0.0063(16) 0.0128(15) -0.0020(15)
C8 0.035(2) 0.043(3) 0.028(2) 0.004(2) 0.0141(18) -0.001(2)
N6 0.0283(17) 0.0369(19) 0.0254(16) -0.0029(15) 0.0149(14) -0.0038(14)
N5 0.0250(16) 0.0351(19) 0.0242(16) -0.0030(14) 0.0121(14) -0.0025(14)
C11 0.027(2) 0.033(2) 0.0201(18) -0.0039(18) 0.0045(16) 0.0027(16)
C12 0.025(2) 0.046(3) 0.033(2) -0.0070(19) 0.0093(17) 0.0034(19)
C14 0.029(2) 0.049(3) 0.037(2) -0.008(2) 0.0192(18) -0.002(2)
C16 0.037(2) 0.050(3) 0.023(2) -0.026(2) 0.0076(18) 0.0008(19)
C17 0.027(2) 0.034(2) 0.031(2) -0.0021(18) 0.0127(18) 0.0024(18)
C18 0.040(3) 0.066(3) 0.043(3) -0.007(3) 0.010(2) 0.016(2)
C19 0.025(2) 0.029(2) 0.037(2) -0.0042(17) 0.0132(17) -0.0003(18)
C20 0.034(2) 0.041(3) 0.035(2) -0.005(2) 0.0122(19) -0.0072(19)
C22 0.044(2) 0.032(2) 0.029(2) -0.016(2) 0.008(2) -0.0007(18)
C23 0.033(2) 0.034(2) 0.047(3) 0.0022(19) 0.016(2) 0.004(2)
C24 0.044(2) 0.036(3) 0.042(2) 0.000(2) 0.016(2) -0.0003(19)
C25 0.026(2) 0.042(2) 0.0239(19) -0.0047(18) 0.0116(17) -0.0029(17)
C27 0.035(2) 0.052(3) 0.035(2) -0.009(2) 0.012(2) 0.010(2)
C29 0.032(2) 0.067(3) 0.040(2) -0.002(2) 0.018(2) 0.000(2)
C30 0.031(2) 0.032(2) 0.024(2) -0.0073(18) 0.0017(17) -0.0019(17)
C31 0.085(4) 0.053(3) 0.046(3) 0.015(3) 0.043(3) 0.004(2)
C32 0.036(2) 0.052(3) 0.030(2) -0.009(2) 0.0133(18) -0.0087(19)
C33 0.039(3) 0.051(3) 0.062(3) 0.006(2) 0.020(2) 0.022(3)
C34 0.067(3) 0.070(4) 0.043(3) -0.036(3) 0.032(2) -0.012(2)
P1 0.0359(6) 0.0387(7) 0.0379(6) 0.0048(5) 0.0180(5) 0.0024(5)
F1 0.0548(16) 0.0618(18) 0.0536(16) 0.0247(14) 0.0175(13) 0.0043(13)
F2 0.0545(17) 0.0558(19) 0.101(2) 0.0191(14) 0.0206(17) -0.0136(16)
F3 0.0486(17) 0.066(2) 0.113(2) -0.0015(15) 0.0257(17) -0.0362(18)
F4 0.140(3) 0.093(2) 0.084(2) 0.008(2) 0.085(2) 0.0041(19)
F5 0.0547(19) 0.074(2) 0.152(3) -0.0146(18) 0.010(2) -0.037(2)
F6 0.134(3) 0.131(3) 0.087(2) 0.051(3) 0.078(2) 0.060(2)

loop_
_atom_type_symbol
_atom_type_description
_atom_type_scat_dispersion_real
_atom_type_scat_dispersion_imag
_atom_type_scat_source
C C 0.0033 0.0016 'International Tables Vol C Tables 4.2.6.8 and 6.1.1.4'
H H 0.0000 0.0000 'International Tables Vol C Tables 4.2.6.8 and 6.1.1.4'
N N 0.0061 0.0033 'International Tables Vol C Tables 4.2.6.8 and 6.1.1.4'
O O 0.0106 0.0060 'International Tables Vol C Tables 4.2.6.8 and 6.1.1.4'
Co Co 0.3494 0.9721 'International Tables Vol C Tables 4.2.6.8 and 6.1.1.4'
P P 0.1023 0.0942 'International Tables Vol C Tables 4.2.6.8 and 6.1.1.4'
F F 0.0171 0.0103 'International Tables Vol C Tables 4.2.6.8 and 6.1.1.4'

loop_
_geom_angle_atom_site_label_1
_geom_angle_atom_site_label_2
_geom_angle_atom_site_label_3
_geom_angle
O1 Co1 N6 109.80(11)
O1 Co1 N3 97.31(12)
N6 Co1 N3 105.45(12)
O1 Co1 N1 105.43(12)
N6 Co1 N1 126.43(12)
N3 Co1 N1 108.63(12)
O1 Co1 N2 171.77(11)
N6 Co1 N2 76.38(11)
N3 Co1 N2 75.47(12)
N1 Co1 N2 73.78(11)
C8 O1 Co1 101.3(2)
C14 N2 C25 112.0(3)
C14 N2 C20 111.7(3)
C25 N2 C20 114.1(3)
C14 N2 Co1 105.4(2)
C25 N2 Co1 107.7(2)
C20 N2 Co1 105.1(2)
C30 N3 N4 105.9(3)
C30 N3 Co1 137.6(3)
N4 N3 Co1 116.3(2)
C19 N1 C27 118.2(3)
C19 N1 Co1 118.6(2)
C27 N1 Co1 123.0(3)
C16 N4 N3 111.5(3)
C16 N4 C14 129.6(3)
N3 N4 C14 118.8(3)
O2 C8 O1 121.2(4)
O2 C8 C31 121.3(4)
O1 C8 C31 117.5(4)
C17 N6 N5 104.8(3)
C17 N6 Co1 138.1(2)
N5 N6 Co1 116.2(2)
C11 N5 N6 111.7(3)
C11 N5 C25 128.7(3)
N6 N5 C25 118.4(3)
N5 C11 C12 106.7(3)
N5 C11 C32 121.5(3)
C12 C11 C32 131.8(3)
C11 C12 C17 106.8(3)
C11 C12 H12A 126.6
C17 C12 H12A 126.6
N4 C14 N2 108.3(3)
N4 C14 H14A 110.0
N2 C14 H14A 110.0
N4 C14 H14B 110.0
N2 C14 H14B 110.0
H14A C14 H14B 108.4
N4 C16 C22 105.6(3)
N4 C16 C34 122.1(4)
C22 C16 C34 132.3(4)
N6 C17 C12 110.1(3)
N6 C17 C29 121.4(3)
C12 C17 C29 128.5(3)
C33 C18 C27 118.4(4)
C33 C18 H18A 120.8
C27 C18 H18A 120.8
N1 C19 C23 122.1(4)
N1 C19 C20 115.2(3)
C23 C19 C20 122.7(4)
N2 C20 C19 110.4(3)
N2 C20 H20A 109.6
C19 C20 H20A 109.6
N2 C20 H20B 109.6
C19 C20 H20B 109.6
H20A C20 H20B 108.1
C16 C22 C30 107.2(4)
C16 C22 H22A 126.4
C30 C22 H22A 126.4
C19 C23 C33 117.8(4)
C19 C23 H23A 121.1
C33 C23 H23A 121.1
C30 C24 H24A 109.5
C30 C24 H24B 109.5
H24A C24 H24B 109.5
C30 C24 H24C 109.5
H24A C24 H24C 109.5
H24B C24 H24C 109.5
N5 C25 N2 108.3(3)
N5 C25 H25A 110.0
N2 C25 H25A 110.0
N5 C25 H25B 110.0
N2 C25 H25B 110.0
H25A C25 H25B 108.4
N1 C27 C18 122.5(4)
N1 C27 H27A 118.7
C18 C27 H27A 118.7
C17 C29 H29A 109.5
C17 C29 H29B 109.5
H29A C29 H29B 109.5
C17 C29 H29C 109.5
H29A C29 H29C 109.5
H29B C29 H29C 109.5
N3 C30 C22 109.7(4)
N3 C30 C24 121.7(3)
C22 C30 C24 128.5(4)
C8 C31 H31A 109.5
C8 C31 H31B 109.5
H31A C31 H31B 109.5
C8 C31 H31C 109.5
H31A C31 H31C 109.5
H31B C31 H31C 109.5
C11 C32 H32A 109.5
C11 C32 H32B 109.5
H32A C32 H32B 109.5
C11 C32 H32C 109.5
H32A C32 H32C 109.5
H32B C32 H32C 109.5
C18 C33 C23 120.9(4)
C18 C33 H33A 119.6
C23 C33 H33A 119.6
C16 C34 H34A 109.5
C16 C34 H34B 109.5
H34A C34 H34B 109.5
C16 C34 H34C 109.5
H34A C34 H34C 109.5
H34B C34 H34C 109.5
F6 P1 F5 92.8(2)
F6 P1 F4 179.0(2)
F5 P1 F4 88.2(2)
F6 P1 F1 89.78(17)
F5 P1 F1 90.48(17)
F4 P1 F1 89.95(17)
F6 P1 F2 89.42(18)
F5 P1 F2 89.31(17)
F4 P1 F2 90.85(18)
F1 P1 F2 179.16(18)
F6 P1 F3 89.5(2)
F5 P1 F3 177.7(2)
F4 P1 F3 89.55(19)
F1 P1 F3 89.76(15)
F2 P1 F3 90.48(15)

loop_
_geom_bond_atom_site_label_1
_geom_bond_atom_site_label_2
_geom_bond_distance
Co1 O1 2.004(3)
Co1 N6 2.059(3)
Co1 N3 2.060(3)
Co1 N1 2.097(3)
Co1 N2 2.298(3)
O1 C8 1.281(5)
O2 C8 1.234(5)
N2 C14 1.455(5)
N2 C25 1.456(4)
N2 C20 1.458(5)
N3 C30 1.332(5)
N3 N4 1.359(4)
N1 C19 1.342(5)
N1 C27 1.342(5)
N4 C16 1.357(5)
N4 C14 1.450(5)
C8 C31 1.497(5)
N6 C17 1.337(5)
N6 N5 1.375(4)
N5 C11 1.344(4)
N5 C25 1.441(4)
C11 C12 1.358(5)
C11 C32 1.488(5)
C12 C17 1.398(5)
C12 H12A 0.9300
C14 H14A 0.9700
C14 H14B 0.9700
C16 C22 1.373(6)
C16 C34 1.480(6)
C17 C29 1.483(5)
C18 C33 1.355(7)
C18 C27 1.357(6)
C18 H18A 0.9300
C19 C23 1.369(5)
C19 C20 1.493(5)
C20 H20A 0.9700
C20 H20B 0.9700
C22 C30 1.388(5)
C22 H22A 0.9300
C23 C33 1.373(6)
C23 H23A 0.9300
C24 C30 1.485(5)
C24 H24A 0.9600
C24 H24B 0.9600
C24 H24C 0.9600
C25 H25A 0.9700
C25 H25B 0.9700
C27 H27A 0.9300
C29 H29A 0.9600
C29 H29B 0.9600
C29 H29C 0.9600
C31 H31A 0.9600
C31 H31B 0.9600
C31 H31C 0.9600
C32 H32A 0.9600
C32 H32B 0.9600
C32 H32C 0.9600
C33 H33A 0.9300
C34 H34A 0.9600
C34 H34B 0.9600
C34 H34C 0.9600
P1 F6 1.549(3)
P1 F5 1.558(3)
P1 F4 1.570(3)
P1 F1 1.590(3)
P1 F2 1.592(3)
P1 F3 1.600(3)

loop_
_geom_hbond_atom_site_label_D
_geom_hbond_atom_site_label_H
_geom_hbond_atom_site_label_A
_geom_hbond_site_symmetry_A
_geom_hbond_distance_DH
_geom_hbond_distance_HA
_geom_hbond_distance_DA
_geom_hbond_angle_DHA
C14 H14A F2 . 0.97 2.52 3.309(5) 139
C14 H14A F3 . 0.97 2.45 3.234(5) 138
C22 H22A F6 3_675 0.93 2.47 3.403(6) 175
C24 H24C O2 2_555 0.96 2.59 3.501(5) 159
C25 H25A F4 4_575 0.97 2.44 3.288(5) 146
C32 H32C O2 3_565 0.96 2.57 3.300(5) 133

loop_
_geom_torsion_atom_site_label_1
_geom_torsion_atom_site_label_2
_geom_torsion_atom_site_label_3
_geom_torsion_atom_site_label_4
_geom_torsion
N6 Co1 O1 C8 74.4(2)
N3 Co1 O1 C8 -176.2(2)
N1 Co1 O1 C8 -64.5(2)
N6 Co1 N2 C14 141.2(2)
N3 Co1 N2 C14 31.0(2)
N1 Co1 N2 C14 -83.8(2)
N6 Co1 N2 C25 21.5(2)
N3 Co1 N2 C25 -88.8(2)
N1 Co1 N2 C25 156.4(3)
N6 Co1 N2 C20 -100.6(2)
N3 Co1 N2 C20 149.2(2)
N1 Co1 N2 C20 34.4(2)
O1 Co1 N3 C30 -22.3(4)
N6 Co1 N3 C30 90.7(4)
N1 Co1 N3 C30 -131.3(4)
N2 Co1 N3 C30 161.7(4)
O1 Co1 N3 N4 161.1(2)
N6 Co1 N3 N4 -85.9(2)
N1 Co1 N3 N4 52.1(2)
N2 Co1 N3 N4 -14.9(2)
O1 Co1 N1 C19 165.4(3)
N6 Co1 N1 C19 35.6(3)
N3 Co1 N1 C19 -91.2(3)
N2 Co1 N1 C19 -23.1(3)
O1 Co1 N1 C27 -10.0(3)
N6 Co1 N1 C27 -139.8(3)
N3 Co1 N1 C27 93.4(3)
N2 Co1 N1 C27 161.5(3)
C30 N3 N4 C16 0.6(4)
Co1 N3 N4 C16 178.2(2)
C30 N3 N4 C14 177.5(3)
Co1 N3 N4 C14 -4.9(4)
Co1 O1 C8 O2 -0.3(4)
Co1 O1 C8 C31 -178.0(3)
O1 Co1 N6 C17 -20.9(4)
N3 Co1 N6 C17 -124.8(4)
N1 Co1 N6 C17 107.2(4)
N2 Co1 N6 C17 164.7(4)
O1 Co1 N6 N5 172.6(2)
N3 Co1 N6 N5 68.7(3)
N1 Co1 N6 N5 -59.3(3)
N2 Co1 N6 N5 -1.8(2)
C17 N6 N5 C11 0.7(4)
Co1 N6 N5 C11 171.5(2)
C17 N6 N5 C25 169.2(3)
Co1 N6 N5 C25 -20.0(4)
N6 N5 C11 C12 -0.8(4)
C25 N5 C11 C12 -167.8(4)
N6 N5 C11 C32 178.1(3)
C25 N5 C11 C32 11.1(6)
N5 C11 C12 C17 0.5(4)
C32 C11 C12 C17 -178.2(4)
C16 N4 C14 N2 -150.2(3)
N3 N4 C14 N2 33.6(4)
C25 N2 C14 N4 75.6(4)
C20 N2 C14 N4 -154.8(3)
Co1 N2 C14 N4 -41.2(3)
N3 N4 C16 C22 -0.4(4)
C14 N4 C16 C22 -176.8(3)
N3 N4 C16 C34 178.4(3)
C14 N4 C16 C34 1.9(6)
N5 N6 C17 C12 -0.4(4)
Co1 N6 C17 C12 -167.9(3)
N5 N6 C17 C29 180.0(3)
Co1 N6 C17 C29 12.5(6)
C11 C12 C17 N6 -0.1(5)
C11 C12 C17 C29 179.5(4)
C27 N1 C19 C23 2.2(5)
Co1 N1 C19 C23 -173.4(3)
C27 N1 C19 C20 -178.0(3)
Co1 N1 C19 C20 6.4(4)
C14 N2 C20 C19 72.0(4)
C25 N2 C20 C19 -159.6(3)
Co1 N2 C20 C19 -41.8(3)
N1 C19 C20 N2 26.5(5)
C23 C19 C20 N2 -153.7(3)
N4 C16 C22 C30 0.0(4)
C34 C16 C22 C30 -178.5(4)
N1 C19 C23 C33 -1.4(6)
C20 C19 C23 C33 178.8(4)
C11 N5 C25 N2 -154.8(3)
N6 N5 C25 N2 39.0(4)
C14 N2 C25 N5 -151.6(3)
C20 N2 C25 N5 80.1(4)
Co1 N2 C25 N5 -36.1(3)
C19 N1 C27 C18 -1.1(6)
Co1 N1 C27 C18 174.3(3)
C33 C18 C27 N1 -0.8(6)
N4 N3 C30 C22 -0.6(4)
Co1 N3 C30 C22 -177.4(3)
N4 N3 C30 C24 177.6(3)
Co1 N3 C30 C24 0.8(6)
C16 C22 C30 N3 0.4(4)
C16 C22 C30 C24 -177.7(4)
C27 C18 C33 C23 1.6(7)
C19 C23 C33 C18 -0.6(6)
